data_4346923
loop_
_publ_author_name
'Raju, Suresh'
'Jastrzebski, Johann T. B. H.'
'Lutz, Martin'
'Witteman, L\'eon'
'Dethlefsen, Johannes R.'
'Fristrup, Peter'
'Moret, Marc-Etienne'
'Gebbink, Robertus J M Klein'

_publ_section_title
;
 Spectroscopic Characterization of a Monomeric, Cyclopentadienyl-Based
 Rhenium(V) Dioxo Complex.
;
_journal_issue 22
_journal_name_full 'Inorganic chemistry'
_journal_page_first 11031
_journal_page_last 11036
_journal_paper_doi 10.1021/acs.inorgchem.5b02366
_journal_volume 54
_journal_year 2015
_chemical_formula_moiety 'C34 H58 O4 Re2'
_chemical_formula_sum 'C34 H58 O4 Re2'
_chemical_formula_weight 903.20
_space_group_crystal_system triclinic
_space_group_IT_number 2
_space_group_name_Hall '-P 1'
_space_group_name_H-M_alt 'P -1'
_atom_sites_solution_hydrogens geom
_atom_sites_solution_primary heavy
_atom_sites_solution_secondary difmap
_audit_creation_method SHELXL-2013
_cell_angle_alpha 93.955(5)
_cell_angle_beta 90.787(6)
_cell_angle_gamma 90.472(6)
_cell_formula_units_Z 2
_cell_length_a 10.3141(12)
_cell_length_b 11.8978(11)
_cell_length_c 14.0341(12)
_cell_measurement_reflns_used 15591
_cell_measurement_temperature 150(2)
_cell_measurement_theta_max 27.62
_cell_measurement_theta_min 2.17
_cell_volume 1717.9(3)
_computing_cell_refinement Peakref
_computing_data_collection Apex2
_computing_data_reduction 'Eval15, TWINABS-2012/1'
_computing_structure_refinement 'SHELXL-2013 (Sheldrick, 2013)'
_computing_structure_solution DIRDIF-08
_diffrn_ambient_temperature 150(2)
_diffrn_measured_fraction_theta_full 0.980
_diffrn_measured_fraction_theta_max 0.949
_diffrn_measurement_device_type 'Bruker Kappa ApexII'
_diffrn_measurement_method '\f and \w scans'
_diffrn_radiation_type MoK\a
_diffrn_radiation_wavelength 0.71073
_diffrn_reflns_av_R_equivalents 0.0359
_diffrn_reflns_av_unetI/netI 0.0330
_diffrn_reflns_Laue_measured_fraction_full 0.980
_diffrn_reflns_Laue_measured_fraction_max 0.949
_diffrn_reflns_limit_h_max 13
_diffrn_reflns_limit_h_min -13
_diffrn_reflns_limit_k_max 15
_diffrn_reflns_limit_k_min -15
_diffrn_reflns_limit_l_max 18
_diffrn_reflns_limit_l_min -18
_diffrn_reflns_number 25583
_diffrn_reflns_point_group_measured_fraction_full 0.980
_diffrn_reflns_point_group_measured_fraction_max 0.949
_diffrn_reflns_theta_full 25.242
_diffrn_reflns_theta_max 27.724
_diffrn_reflns_theta_min 1.716
_diffrn_source 'sealed tube'
_exptl_absorpt_coefficient_mu 7.074
_exptl_absorpt_correction_T_max 0.43
_exptl_absorpt_correction_T_min 0.26
_exptl_absorpt_correction_type multi-scan
_exptl_absorpt_process_details TWINABS-2012/1
_exptl_crystal_colour 'dark purple'
_exptl_crystal_density_diffrn 1.746
_exptl_crystal_description block
_exptl_crystal_F_000 888
_exptl_crystal_size_max 0.40
_exptl_crystal_size_mid 0.38
_exptl_crystal_size_min 0.13
_refine_diff_density_max 6.204
_refine_diff_density_min -3.751
_refine_diff_density_rms 0.277
_refine_ls_extinction_method none
_refine_ls_goodness_of_fit_ref 1.127
_refine_ls_hydrogen_treatment constr
_refine_ls_matrix_type full
_refine_ls_number_parameters 380
_refine_ls_number_reflns 7587
_refine_ls_number_restraints 0
_refine_ls_restrained_S_all 1.127
_refine_ls_R_factor_all 0.0488
_refine_ls_R_factor_gt 0.0462
_refine_ls_shift/su_max 0.003
_refine_ls_shift/su_mean 0.000
_refine_ls_structure_factor_coef Fsqd
_refine_ls_weighting_details 'w=1/[\s^2^(Fo^2^)+(0.0757P)^2^+9.4982P] where P=(Fo^2^+2Fc^2^)/3'
_refine_ls_weighting_scheme calc
_refine_ls_wR_factor_gt 0.1244
_refine_ls_wR_factor_ref 0.1268
_reflns_Friedel_coverage 0.000
_reflns_number_gt 7074
_reflns_number_total 7587
_reflns_threshold_expression 'I > 2\s(I)'
_cod_data_source_file ic5b02366_si_002.cif
_cod_data_source_block l0654a
_cod_database_code 4346923
_shelx_space_group_comment
;
The symmetry employed for this shelxl refinement is uniquely defined
by the following loop, which should always be used as a source of
symmetry information in preference to the above space-group names.
They are only intended as comments.
;
_shelxl_version_number 2013-4

loop_
_space_group_symop_operation_xyz
'x, y, z'
'-x, -y, -z'

loop_
_atom_site_label
_atom_site_type_symbol
_atom_site_fract_x
_atom_site_fract_y
_atom_site_fract_z
_atom_site_U_iso_or_equiv
_atom_site_adp_type
_atom_site_occupancy
_atom_site_site_symmetry_order
_atom_site_calc_flag
_atom_site_refinement_flags_posn
_atom_site_refinement_flags_adp
O1 O 0.2077(5) 0.4049(4) 0.2728(4) 0.0187(10) Uani 1 1 d . .
O2 O -0.0109(5) 0.3504(5) 0.2580(4) 0.0240(11) Uani 1 1 d . .
Re1 Re 0.07138(2) 0.47275(2) 0.19701(2) 0.01466(9) Uani 1 1 d . .
O11 O 0.0792(6) 0.4257(5) 0.0792(4) 0.0300(13) Uani 1 1 d . .
C11 C 0.1252(6) 0.6446(6) 0.2971(5) 0.0150(13) Uani 1 1 d . .
C21 C 0.1277(6) 0.6645(6) 0.1950(5) 0.0149(13) Uani 1 1 d . .
C31 C -0.0020(6) 0.6388(5) 0.1601(5) 0.0149(13) Uani 1 1 d . .
H31 H -0.0309 0.6478 0.0965 0.018 Uiso 1 1 calc R U
C41 C -0.0816(7) 0.5984(6) 0.2328(5) 0.0171(13) Uani 1 1 d . .
C51 C -0.0008(7) 0.6069(5) 0.3169(5) 0.0150(12) Uani 1 1 d . .
H51 H -0.0287 0.5894 0.3784 0.018 Uiso 1 1 calc R U
C61 C 0.2261(7) 0.6636(6) 0.3781(5) 0.0178(14) Uani 1 1 d . .
C71 C 0.1922(8) 0.5939(7) 0.4628(6) 0.0265(17) Uani 1 1 d . .
H71A H 0.1875 0.5139 0.4412 0.040 Uiso 1 1 calc R U
H71B H 0.1082 0.6180 0.4885 0.040 Uiso 1 1 calc R U
H71C H 0.2593 0.6056 0.5127 0.040 Uiso 1 1 calc R U
C81 C 0.3656(8) 0.6332(7) 0.3509(6) 0.0286(17) Uani 1 1 d . .
H81A H 0.4224 0.6449 0.4073 0.043 Uiso 1 1 calc R U
H81B H 0.3949 0.6813 0.3013 0.043 Uiso 1 1 calc R U
H81C H 0.3687 0.5541 0.3266 0.043 Uiso 1 1 calc R U
C91 C 0.2160(8) 0.7889(7) 0.4144(6) 0.0248(16) Uani 1 1 d . .
H91A H 0.1303 0.8026 0.4420 0.037 Uiso 1 1 calc R U
H91B H 0.2281 0.8367 0.3610 0.037 Uiso 1 1 calc R U
H91C H 0.2831 0.8068 0.4634 0.037 Uiso 1 1 calc R U
C101 C 0.2319(7) 0.7125(6) 0.1306(6) 0.0191(14) Uani 1 1 d . .
C111 C 0.3411(8) 0.6271(6) 0.1065(6) 0.0245(16) Uani 1 1 d . .
H11A H 0.3044 0.5604 0.0707 0.037 Uiso 1 1 calc R U
H11B H 0.3816 0.6048 0.1658 0.037 Uiso 1 1 calc R U
H11C H 0.4065 0.6620 0.0677 0.037 Uiso 1 1 calc R U
C121 C 0.2913(8) 0.8239(7) 0.1743(7) 0.0279(17) Uani 1 1 d . .
H12A H 0.3360 0.8104 0.2345 0.042 Uiso 1 1 calc R U
H12B H 0.2224 0.8789 0.1866 0.042 Uiso 1 1 calc R U
H12C H 0.3534 0.8531 0.1298 0.042 Uiso 1 1 calc R U
C131 C 0.1678(8) 0.7387(7) 0.0347(6) 0.0251(16) Uani 1 1 d . .
H13A H 0.2328 0.7708 -0.0062 0.038 Uiso 1 1 calc R U
H13B H 0.0978 0.7929 0.0466 0.038 Uiso 1 1 calc R U
H13C H 0.1322 0.6691 0.0029 0.038 Uiso 1 1 calc R U
C141 C -0.2294(7) 0.5810(6) 0.2287(5) 0.0192(14) Uani 1 1 d . .
C151 C -0.2701(7) 0.5094(7) 0.3099(6) 0.0279(17) Uani 1 1 d . .
H15A H -0.2503 0.5504 0.3714 0.042 Uiso 1 1 calc R U
H15B H -0.2225 0.4383 0.3055 0.042 Uiso 1 1 calc R U
H15C H -0.3634 0.4936 0.3048 0.042 Uiso 1 1 calc R U
C161 C -0.2712(8) 0.5242(8) 0.1321(6) 0.0320(19) Uani 1 1 d . .
H16A H -0.3652 0.5116 0.1311 0.048 Uiso 1 1 calc R U
H16B H -0.2271 0.4518 0.1220 0.048 Uiso 1 1 calc R U
H16C H -0.2480 0.5728 0.0812 0.048 Uiso 1 1 calc R U
C171 C -0.2927(8) 0.6961(8) 0.2411(7) 0.0320(19) Uani 1 1 d . .
H17A H -0.3871 0.6866 0.2430 0.048 Uiso 1 1 calc R U
H17B H -0.2700 0.7406 0.1874 0.048 Uiso 1 1 calc R U
H17C H -0.2618 0.7353 0.3010 0.048 Uiso 1 1 calc R U
Re2 Re 0.12624(3) 0.27669(2) 0.32690(2) 0.01710(9) Uani 1 1 d . .
O12 O 0.0979(6) 0.3061(5) 0.4457(4) 0.0289(13) Uani 1 1 d . .
C12 C 0.2635(7) 0.1662(6) 0.1998(5) 0.0163(13) Uani 1 1 d . .
C22 C 0.2912(7) 0.1515(6) 0.3027(6) 0.0184(14) Uani 1 1 d . .
C32 C 0.1723(7) 0.1030(6) 0.3377(5) 0.0189(14) Uani 1 1 d . .
H32 H 0.1644 0.0732 0.3985 0.023 Uiso 1 1 calc R U
C42 C 0.0687(7) 0.1061(6) 0.2687(5) 0.0186(14) Uani 1 1 d . .
C52 C 0.1305(7) 0.1433(6) 0.1843(5) 0.0186(14) Uani 1 1 d . .
H52 H 0.0864 0.1513 0.1253 0.022 Uiso 1 1 calc R U
C62 C 0.3509(8) 0.1975(7) 0.1175(6) 0.0239(15) Uani 1 1 d . .
C72 C 0.2748(10) 0.1796(9) 0.0223(6) 0.038(2) Uani 1 1 d . .
H72A H 0.3309 0.1973 -0.0305 0.057 Uiso 1 1 calc R U
H72B H 0.1993 0.2291 0.0236 0.057 Uiso 1 1 calc R U
H72C H 0.2457 0.1009 0.0132 0.057 Uiso 1 1 calc R U
C82 C 0.4666(8) 0.1164(7) 0.1099(7) 0.0305(18) Uani 1 1 d . .
H82A H 0.5236 0.1303 0.1660 0.046 Uiso 1 1 calc R U
H82B H 0.5151 0.1289 0.0519 0.046 Uiso 1 1 calc R U
H82C H 0.4346 0.0384 0.1070 0.046 Uiso 1 1 calc R U
C92 C 0.4001(9) 0.3208(7) 0.1245(6) 0.0291(17) Uani 1 1 d . .
H92A H 0.4368 0.3397 0.1884 0.044 Uiso 1 1 calc R U
H92B H 0.3277 0.3711 0.1128 0.044 Uiso 1 1 calc R U
H92C H 0.4670 0.3298 0.0766 0.044 Uiso 1 1 calc R U
C102 C 0.4147(7) 0.1533(7) 0.3650(6) 0.0245(17) Uani 1 1 d . .
C112 C 0.3815(9) 0.1677(9) 0.4711(6) 0.035(2) Uani 1 1 d . .
H11D H 0.3386 0.2402 0.4844 0.053 Uiso 1 1 calc R U
H11E H 0.4612 0.1656 0.5097 0.053 Uiso 1 1 calc R U
H11F H 0.3233 0.1065 0.4871 0.053 Uiso 1 1 calc R U
C122 C 0.4846(8) 0.0404(7) 0.3480(7) 0.0312(19) Uani 1 1 d . .
H12D H 0.4338 -0.0192 0.3752 0.047 Uiso 1 1 calc R U
H12E H 0.5705 0.0457 0.3787 0.047 Uiso 1 1 calc R U
H12F H 0.4939 0.0228 0.2792 0.047 Uiso 1 1 calc R U
C132 C 0.5073(8) 0.2514(7) 0.3462(6) 0.0292(18) Uani 1 1 d . .
H13D H 0.5457 0.2379 0.2830 0.044 Uiso 1 1 calc R U
H13E H 0.5762 0.2566 0.3951 0.044 Uiso 1 1 calc R U
H13F H 0.4589 0.3220 0.3486 0.044 Uiso 1 1 calc R U
C142 C -0.0637(7) 0.0491(7) 0.2689(6) 0.0241(16) Uani 1 1 d . .
C152 C -0.1653(9) 0.1195(10) 0.2224(12) 0.062(4) Uani 1 1 d . .
H15D H -0.1328 0.1432 0.1615 0.093 Uiso 1 1 calc R U
H15E H -0.1840 0.1862 0.2647 0.093 Uiso 1 1 calc R U
H15F H -0.2448 0.0747 0.2108 0.093 Uiso 1 1 calc R U
C162 C -0.1019(12) 0.0300(14) 0.3710(8) 0.066(4) Uani 1 1 d . .
H16D H -0.1861 -0.0088 0.3705 0.098 Uiso 1 1 calc R U
H16E H -0.1079 0.1028 0.4078 0.098 Uiso 1 1 calc R U
H16F H -0.0362 -0.0162 0.4003 0.098 Uiso 1 1 calc R U
C172 C -0.0578(11) -0.0632(10) 0.2127(11) 0.057(3) Uani 1 1 d . .
H17D H -0.0048 -0.1150 0.2478 0.085 Uiso 1 1 calc R U
H17E H -0.0190 -0.0533 0.1504 0.085 Uiso 1 1 calc R U
H17F H -0.1456 -0.0943 0.2033 0.085 Uiso 1 1 calc R U

loop_
_atom_site_aniso_label
_atom_site_aniso_U_11
_atom_site_aniso_U_22
_atom_site_aniso_U_33
_atom_site_aniso_U_23
_atom_site_aniso_U_13
_atom_site_aniso_U_12
O1 0.013(2) 0.021(2) 0.022(3) 0.0022(19) -0.007(2) 0.0008(18)
O2 0.012(2) 0.026(3) 0.035(3) 0.005(2) 0.000(2) 0.000(2)
Re1 0.01166(15) 0.01657(14) 0.01575(14) 0.00168(10) -0.00140(11) -0.00193(9)
O11 0.024(3) 0.041(3) 0.023(3) -0.004(2) -0.008(2) 0.009(2)
C11 0.008(3) 0.021(3) 0.015(3) -0.003(2) 0.002(3) 0.000(2)
C21 0.007(3) 0.019(3) 0.019(3) -0.001(2) 0.005(3) -0.003(2)
C31 0.010(3) 0.017(3) 0.017(3) 0.000(2) -0.002(3) -0.005(2)
C41 0.014(3) 0.021(3) 0.016(3) 0.004(2) 0.002(3) -0.003(2)
C51 0.010(3) 0.018(3) 0.017(3) 0.001(2) 0.002(3) 0.001(2)
C61 0.012(3) 0.025(3) 0.016(3) -0.002(3) -0.005(3) -0.002(3)
C71 0.022(4) 0.039(4) 0.018(4) 0.002(3) -0.008(3) -0.003(3)
C81 0.019(4) 0.037(4) 0.028(4) -0.004(3) -0.007(3) 0.000(3)
C91 0.021(4) 0.030(4) 0.023(4) -0.004(3) -0.003(3) -0.002(3)
C101 0.010(3) 0.023(3) 0.024(4) 0.001(3) 0.000(3) -0.007(3)
C111 0.015(4) 0.026(4) 0.032(4) -0.001(3) 0.004(3) -0.001(3)
C121 0.020(4) 0.026(4) 0.037(5) 0.002(3) 0.005(3) -0.009(3)
C131 0.027(4) 0.031(4) 0.018(3) 0.009(3) 0.005(3) -0.008(3)
C141 0.010(3) 0.029(4) 0.019(3) 0.001(3) 0.000(3) -0.003(3)
C151 0.012(3) 0.038(4) 0.034(4) 0.010(4) 0.004(3) -0.006(3)
C161 0.015(4) 0.054(5) 0.026(4) -0.007(4) -0.001(3) -0.011(4)
C171 0.012(4) 0.045(5) 0.039(5) 0.004(4) 0.000(3) -0.003(3)
Re2 0.01230(15) 0.02136(15) 0.01757(15) 0.00084(11) -0.00119(11) 0.00185(10)
O12 0.033(3) 0.035(3) 0.020(3) 0.003(2) 0.004(2) -0.006(3)
C12 0.010(3) 0.019(3) 0.020(3) 0.003(3) 0.002(3) 0.001(2)
C22 0.010(3) 0.022(3) 0.023(4) 0.001(3) -0.003(3) 0.001(2)
C32 0.011(3) 0.027(3) 0.019(3) 0.007(3) -0.004(3) 0.000(3)
C42 0.009(3) 0.028(3) 0.020(3) 0.004(3) 0.001(3) 0.001(3)
C52 0.013(3) 0.028(3) 0.014(3) 0.002(3) -0.003(3) -0.001(3)
C62 0.015(4) 0.032(4) 0.025(4) 0.006(3) 0.006(3) -0.001(3)
C72 0.038(5) 0.058(6) 0.019(4) 0.006(4) 0.005(4) -0.005(4)
C82 0.022(4) 0.033(4) 0.037(5) 0.006(4) 0.012(4) 0.001(3)
C92 0.029(4) 0.031(4) 0.029(4) 0.009(3) 0.013(4) -0.001(3)
C102 0.013(3) 0.034(4) 0.027(4) 0.011(3) -0.011(3) -0.007(3)
C112 0.024(4) 0.057(6) 0.025(4) 0.009(4) -0.011(4) -0.005(4)
C122 0.022(4) 0.032(4) 0.040(5) 0.011(4) -0.013(4) 0.000(3)
C132 0.019(4) 0.036(4) 0.033(4) 0.009(3) -0.010(3) -0.012(3)
C142 0.010(3) 0.030(4) 0.033(4) 0.005(3) 0.002(3) -0.002(3)
C152 0.013(4) 0.051(6) 0.126(13) 0.036(7) -0.019(6) -0.005(4)
C162 0.033(6) 0.127(12) 0.037(6) 0.015(7) 0.003(5) -0.031(7)
C172 0.030(5) 0.049(6) 0.088(10) -0.020(6) 0.010(6) -0.015(4)

loop_
_atom_type_symbol
_atom_type_description
_atom_type_scat_dispersion_real
_atom_type_scat_dispersion_imag
_atom_type_scat_source
C C 0.0033 0.0016 'International Tables Vol C Tables 4.2.6.8 and 6.1.1.4'
H H 0.0000 0.0000 'International Tables Vol C Tables 4.2.6.8 and 6.1.1.4'
O O 0.0106 0.0060 'International Tables Vol C Tables 4.2.6.8 and 6.1.1.4'
Re Re -1.0185 7.2310 'International Tables Vol C Tables 4.2.6.8 and 6.1.1.4'

loop_
_diffrn_orient_matrix_type
_diffrn_orient_matrix_UB_11
_diffrn_orient_matrix_UB_12
_diffrn_orient_matrix_UB_13
_diffrn_orient_matrix_UB_21
_diffrn_orient_matrix_UB_22
_diffrn_orient_matrix_UB_23
_diffrn_orient_matrix_UB_31
_diffrn_orient_matrix_UB_32
_diffrn_orient_matrix_UB_33
'Nonius RMAT' 0.0345464 -0.0065258 0.0662817 0.0342095 0.0788888 0.0010938 -0.0840840 0.0287392 0.0265115
'Nonius RMAT' -0.0331857 0.0068039 0.0667347 -0.0341926 -0.0789341 -0.0081986 0.0846371 -0.0285498 0.0240122

loop_
_geom_angle_atom_site_label_1
_geom_angle_atom_site_label_2
_geom_angle_atom_site_label_3
_geom_angle
Re2 O1 Re1 105.5(2)
Re1 O2 Re2 106.3(2)
O11 Re1 O2 104.4(3)
O11 Re1 O1 111.0(3)
O2 Re1 O1 73.9(2)
O11 Re1 C31 91.9(3)
O2 Re1 C31 131.5(2)
O1 Re1 C31 141.3(2)
O11 Re1 C41 115.7(3)
O2 Re1 C41 95.7(2)
O1 Re1 C41 133.2(2)
C31 Re1 C41 37.5(2)
O11 Re1 C21 103.1(3)
O2 Re1 C21 150.5(2)
O1 Re1 C21 105.8(2)
C31 Re1 C21 36.7(2)
C41 Re1 C21 62.4(2)
O11 Re1 C51 150.0(3)
O2 Re1 C51 91.8(2)
O1 Re1 C51 97.6(2)
C31 Re1 C51 58.9(2)
C41 Re1 C51 36.2(2)
C21 Re1 C51 58.8(2)
O11 Re1 C11 138.0(3)
O2 Re1 C11 117.5(2)
O1 Re1 C11 84.1(2)
C31 Re1 C11 59.0(2)
C41 Re1 C11 60.1(2)
C21 Re1 C11 35.5(2)
C51 Re1 C11 33.9(2)
O11 Re1 Re2 110.2(2)
O2 Re1 Re2 37.02(16)
O1 Re1 Re2 36.97(15)
C31 Re1 Re2 156.56(18)
C41 Re1 Re2 121.15(18)
C21 Re1 Re2 137.04(17)
C51 Re1 Re2 97.98(17)
C11 Re1 Re2 104.81(17)
C51 C11 C21 107.2(6)
C51 C11 C61 120.1(6)
C21 C11 C61 132.6(6)
C51 C11 Re1 69.8(4)
C21 C11 Re1 68.4(4)
C61 C11 Re1 129.7(5)
C31 C21 C11 105.0(6)
C31 C21 C101 121.7(6)
C11 C21 C101 133.0(6)
C31 C21 Re1 66.5(4)
C11 C21 Re1 76.1(4)
C101 C21 Re1 125.0(5)
C41 C31 C21 111.6(6)
C41 C31 Re1 71.5(4)
C21 C31 Re1 76.9(4)
C41 C31 H31 124.2
C21 C31 H31 124.2
Re1 C31 H31 118.9
C31 C41 C51 104.4(6)
C31 C41 C141 127.0(6)
C51 C41 C141 126.7(6)
C31 C41 Re1 71.0(4)
C51 C41 Re1 77.6(4)
C141 C41 Re1 128.1(5)
C11 C51 C41 111.6(6)
C11 C51 Re1 76.3(4)
C41 C51 Re1 66.2(4)
C11 C51 H51 124.2
C41 C51 H51 124.2
Re1 C51 H51 124.7
C81 C61 C11 115.2(6)
C81 C61 C71 106.4(6)
C11 C61 C71 110.9(6)
C81 C61 C91 111.3(6)
C11 C61 C91 106.3(6)
C71 C61 C91 106.5(6)
C61 C71 H71A 109.5
C61 C71 H71B 109.5
H71A C71 H71B 109.5
C61 C71 H71C 109.5
H71A C71 H71C 109.5
H71B C71 H71C 109.5
C61 C81 H81A 109.5
C61 C81 H81B 109.5
H81A C81 H81B 109.5
C61 C81 H81C 109.5
H81A C81 H81C 109.5
H81B C81 H81C 109.5
C61 C91 H91A 109.5
C61 C91 H91B 109.5
H91A C91 H91B 109.5
C61 C91 H91C 109.5
H91A C91 H91C 109.5
H91B C91 H91C 109.5
C121 C101 C131 106.8(6)
C121 C101 C21 112.3(6)
C131 C101 C21 108.8(6)
C121 C101 C111 109.7(6)
C131 C101 C111 106.6(7)
C21 C101 C111 112.3(6)
C101 C111 H11A 109.5
C101 C111 H11B 109.5
H11A C111 H11B 109.5
C101 C111 H11C 109.5
H11A C111 H11C 109.5
H11B C111 H11C 109.5
C101 C121 H12A 109.5
C101 C121 H12B 109.5
H12A C121 H12B 109.5
C101 C121 H12C 109.5
H12A C121 H12C 109.5
H12B C121 H12C 109.5
C101 C131 H13A 109.5
C101 C131 H13B 109.5
H13A C131 H13B 109.5
C101 C131 H13C 109.5
H13A C131 H13C 109.5
H13B C131 H13C 109.5
C171 C141 C161 108.9(7)
C171 C141 C151 109.6(7)
C161 C141 C151 110.6(7)
C171 C141 C41 108.2(6)
C161 C141 C41 110.4(6)
C151 C141 C41 109.2(6)
C141 C151 H15A 109.5
C141 C151 H15B 109.5
H15A C151 H15B 109.5
C141 C151 H15C 109.5
H15A C151 H15C 109.5
H15B C151 H15C 109.5
C141 C161 H16A 109.5
C141 C161 H16B 109.5
H16A C161 H16B 109.5
C141 C161 H16C 109.5
H16A C161 H16C 109.5
H16B C161 H16C 109.5
C141 C171 H17A 109.5
C141 C171 H17B 109.5
H17A C171 H17B 109.5
C141 C171 H17C 109.5
H17A C171 H17C 109.5
H17B C171 H17C 109.5
O12 Re2 O1 110.4(3)
O12 Re2 O2 106.3(3)
O1 Re2 O2 74.1(2)
O12 Re2 C32 96.1(3)
O1 Re2 C32 135.9(3)
O2 Re2 C32 132.1(2)
O12 Re2 C42 115.7(3)
O1 Re2 C42 133.9(3)
O2 Re2 C42 93.7(2)
C32 Re2 C42 38.5(2)
O12 Re2 C22 111.9(3)
O1 Re2 C22 98.0(2)
O2 Re2 C22 141.3(3)
C32 Re2 C22 38.3(3)
C42 Re2 C22 64.2(2)
O12 Re2 C52 150.9(3)
O1 Re2 C52 98.4(2)
O2 Re2 C52 84.8(2)
C32 Re2 C52 58.6(3)
C42 Re2 C52 35.5(3)
C22 Re2 C52 58.5(2)
O12 Re2 C12 146.8(3)
O1 Re2 C12 82.2(2)
O2 Re2 C12 106.7(2)
C32 Re2 C12 58.2(3)
C42 Re2 C12 58.6(2)
C22 Re2 C12 34.9(2)
C52 Re2 C12 32.2(2)
O12 Re2 Re1 115.3(2)
O1 Re2 Re1 37.50(14)
O2 Re2 Re1 36.70(16)
C32 Re2 Re1 148.3(2)
C42 Re2 Re1 116.40(19)
C22 Re2 Re1 123.79(19)
C52 Re2 Re1 89.84(17)
C12 Re2 Re1 93.61(15)
C52 C12 C22 106.8(6)
C52 C12 C62 121.0(6)
C22 C12 C62 132.2(6)
C52 C12 Re2 69.3(4)
C22 C12 Re2 61.4(4)
C62 C12 Re2 135.5(5)
C32 C22 C12 104.6(6)
C32 C22 C102 119.4(7)
C12 C22 C102 134.5(7)
C32 C22 Re2 65.5(4)
C12 C22 Re2 83.7(4)
C102 C22 Re2 123.4(5)
C42 C32 C22 111.3(6)
C42 C32 Re2 73.4(4)
C22 C32 Re2 76.2(4)
C42 C32 H32 124.4
C22 C32 H32 124.4
Re2 C32 H32 117.7
C32 C42 C52 104.3(6)
C32 C42 C142 128.6(7)
C52 C42 C142 124.4(7)
C32 C42 Re2 68.1(4)
C52 C42 Re2 82.1(4)
C142 C42 Re2 128.8(5)
C12 C52 C42 112.1(6)
C12 C52 Re2 78.5(4)
C42 C52 Re2 62.4(4)
C12 C52 H52 124.0
C42 C52 H52 124.0
Re2 C52 H52 126.4
C12 C62 C82 109.4(6)
C12 C62 C72 109.3(7)
C82 C62 C72 106.2(8)
C12 C62 C92 114.9(7)
C82 C62 C92 110.0(7)
C72 C62 C92 106.7(7)
C62 C72 H72A 109.5
C62 C72 H72B 109.5
H72A C72 H72B 109.5
C62 C72 H72C 109.5
H72A C72 H72C 109.5
H72B C72 H72C 109.5
C62 C82 H82A 109.5
C62 C82 H82B 109.5
H82A C82 H82B 109.5
C62 C82 H82C 109.5
H82A C82 H82C 109.5
H82B C82 H82C 109.5
C62 C92 H92A 109.5
C62 C92 H92B 109.5
H92A C92 H92B 109.5
C62 C92 H92C 109.5
H92A C92 H92C 109.5
H92B C92 H92C 109.5
C112 C102 C122 107.6(7)
C112 C102 C22 110.8(7)
C122 C102 C22 109.1(6)
C112 C102 C132 106.1(7)
C122 C102 C132 110.1(7)
C22 C102 C132 112.9(6)
C102 C112 H11D 109.5
C102 C112 H11E 109.5
H11D C112 H11E 109.5
C102 C112 H11F 109.5
H11D C112 H11F 109.5
H11E C112 H11F 109.5
C102 C122 H12D 109.5
C102 C122 H12E 109.5
H12D C122 H12E 109.5
C102 C122 H12F 109.5
H12D C122 H12F 109.5
H12E C122 H12F 109.5
C102 C132 H13D 109.5
C102 C132 H13E 109.5
H13D C132 H13E 109.5
C102 C132 H13F 109.5
H13D C132 H13F 109.5
H13E C132 H13F 109.5
C172 C142 C152 108.0(9)
C172 C142 C42 109.2(7)
C152 C142 C42 110.9(7)
C172 C142 C162 108.8(10)
C152 C142 C162 110.0(10)
C42 C142 C162 109.9(7)
C142 C152 H15D 109.5
C142 C152 H15E 109.5
H15D C152 H15E 109.5
C142 C152 H15F 109.5
H15D C152 H15F 109.5
H15E C152 H15F 109.5
C142 C162 H16D 109.5
C142 C162 H16E 109.5
H16D C162 H16E 109.5
C142 C162 H16F 109.5
H16D C162 H16F 109.5
H16E C162 H16F 109.5
C142 C172 H17D 109.5
C142 C172 H17E 109.5
H17D C172 H17E 109.5
C142 C172 H17F 109.5
H17D C172 H17F 109.5
H17E C172 H17F 109.5

loop_
_geom_bond_atom_site_label_1
_geom_bond_atom_site_label_2
_geom_bond_distance
O1 Re2 1.940(5)
O1 Re1 1.964(5)
O2 Re1 1.935(5)
O2 Re2 1.950(5)
Re1 O11 1.711(6)
Re1 C31 2.214(7)
Re1 C41 2.221(8)
Re1 C21 2.352(6)
Re1 C51 2.370(7)
Re1 C11 2.454(7)
Re1 Re2 3.1086(4)
C11 C51 1.409(9)
C11 C21 1.469(9)
C11 C61 1.535(9)
C21 C31 1.442(9)
C21 C101 1.544(10)
C31 C41 1.425(10)
C31 H31 0.9500
C41 C51 1.433(9)
C41 C141 1.536(10)
C51 H51 0.9500
C61 C81 1.533(11)
C61 C71 1.538(11)
C61 C91 1.547(10)
C71 H71A 0.9800
C71 H71B 0.9800
C71 H71C 0.9800
C81 H81A 0.9800
C81 H81B 0.9800
C81 H81C 0.9800
C91 H91A 0.9800
C91 H91B 0.9800
C91 H91C 0.9800
C101 C121 1.540(10)
C101 C131 1.543(10)
C101 C111 1.548(11)
C111 H11A 0.9800
C111 H11B 0.9800
C111 H11C 0.9800
C121 H12A 0.9800
C121 H12B 0.9800
C121 H12C 0.9800
C131 H13A 0.9800
C131 H13B 0.9800
C131 H13C 0.9800
C141 C171 1.523(12)
C141 C161 1.527(10)
C141 C151 1.531(11)
C151 H15A 0.9800
C151 H15B 0.9800
C151 H15C 0.9800
C161 H16A 0.9800
C161 H16B 0.9800
C161 H16C 0.9800
C171 H17A 0.9800
C171 H17B 0.9800
C171 H17C 0.9800
Re2 O12 1.709(6)
Re2 C32 2.140(7)
Re2 C42 2.209(7)
Re2 C22 2.284(7)
Re2 C52 2.468(7)
Re2 C12 2.587(7)
C12 C52 1.408(9)
C12 C22 1.490(10)
C12 C62 1.539(10)
C22 C32 1.457(10)
C22 C102 1.535(9)
C32 C42 1.435(9)
C32 H32 0.9500
C42 C52 1.447(10)
C42 C142 1.520(10)
C52 H52 0.9500
C62 C82 1.541(12)
C62 C72 1.541(12)
C62 C92 1.545(11)
C72 H72A 0.9800
C72 H72B 0.9800
C72 H72C 0.9800
C82 H82A 0.9800
C82 H82B 0.9800
C82 H82C 0.9800
C92 H92A 0.9800
C92 H92B 0.9800
C92 H92C 0.9800
C102 C112 1.531(12)
C102 C122 1.535(12)
C102 C132 1.541(10)
C112 H11D 0.9800
C112 H11E 0.9800
C112 H11F 0.9800
C122 H12D 0.9800
C122 H12E 0.9800
C122 H12F 0.9800
C132 H13D 0.9800
C132 H13E 0.9800
C132 H13F 0.9800
C142 C172 1.506(13)
C142 C152 1.516(12)
C142 C162 1.523(13)
C152 H15D 0.9800
C152 H15E 0.9800
C152 H15F 0.9800
C162 H16D 0.9800
C162 H16E 0.9800
C162 H16F 0.9800
C172 H17D 0.9800
C172 H17E 0.9800
C172 H17F 0.9800

loop_
_geom_torsion_atom_site_label_1
_geom_torsion_atom_site_label_2
_geom_torsion_atom_site_label_3
_geom_torsion_atom_site_label_4
_geom_torsion
C51 C11 C21 C31 1.2(7)
C61 C11 C21 C31 -174.8(7)
Re1 C11 C21 C31 60.5(4)
C51 C11 C21 C101 175.6(7)
C61 C11 C21 C101 -0.5(13)
Re1 C11 C21 C101 -125.2(8)
C51 C11 C21 Re1 -59.3(5)
C61 C11 C21 Re1 124.7(8)
C11 C21 C31 C41 -3.4(8)
C101 C21 C31 C41 -178.5(6)
Re1 C21 C31 C41 63.8(5)
C11 C21 C31 Re1 -67.1(5)
C101 C21 C31 Re1 117.8(6)
C21 C31 C41 C51 4.1(8)
Re1 C31 C41 C51 71.1(5)
C21 C31 C41 C141 169.1(7)
Re1 C31 C41 C141 -123.9(7)
C21 C31 C41 Re1 -67.1(5)
C21 C11 C51 C41 1.2(8)
C61 C11 C51 C41 177.9(6)
Re1 C11 C51 C41 -57.1(5)
C21 C11 C51 Re1 58.4(5)
C61 C11 C51 Re1 -125.0(6)
C31 C41 C51 C11 -3.2(8)
C141 C41 C51 C11 -168.3(7)
Re1 C41 C51 C11 63.1(5)
C31 C41 C51 Re1 -66.3(5)
C141 C41 C51 Re1 128.6(7)
C51 C11 C61 C81 144.1(7)
C21 C11 C61 C81 -40.4(11)
Re1 C11 C61 C81 56.2(9)
C51 C11 C61 C71 23.1(9)
C21 C11 C61 C71 -161.3(7)
Re1 C11 C61 C71 -64.7(8)
C51 C11 C61 C91 -92.3(8)
C21 C11 C61 C91 83.3(9)
Re1 C11 C61 C91 179.9(5)
C31 C21 C101 C121 124.6(7)
C11 C21 C101 C121 -48.9(11)
Re1 C21 C101 C121 -153.4(5)
C31 C21 C101 C131 6.6(9)
C11 C21 C101 C131 -166.9(7)
Re1 C21 C101 C131 88.6(7)
C31 C21 C101 C111 -111.2(7)
C11 C21 C101 C111 75.3(10)
Re1 C21 C101 C111 -29.3(8)
C31 C41 C141 C171 -75.1(9)
C51 C41 C141 C171 86.7(9)
Re1 C41 C141 C171 -169.2(6)
C31 C41 C141 C161 44.0(10)
C51 C41 C141 C161 -154.2(8)
Re1 C41 C141 C161 -50.1(9)
C31 C41 C141 C151 165.8(7)
C51 C41 C141 C151 -32.4(10)
Re1 C41 C141 C151 71.7(8)
C52 C12 C22 C32 8.5(8)
C62 C12 C22 C32 -170.4(7)
Re2 C12 C22 C32 62.6(5)
C52 C12 C22 C102 173.9(8)
C62 C12 C22 C102 -5.0(14)
Re2 C12 C22 C102 -132.0(9)
C52 C12 C22 Re2 -54.1(5)
C62 C12 C22 Re2 127.0(8)
C12 C22 C32 C42 -10.2(8)
C102 C22 C32 C42 -178.3(7)
Re2 C22 C32 C42 65.7(5)
C12 C22 C32 Re2 -75.9(5)
C102 C22 C32 Re2 116.0(7)
C22 C32 C42 C52 7.8(8)
Re2 C32 C42 C52 75.2(5)
C22 C32 C42 C142 169.6(7)
Re2 C32 C42 C142 -122.9(8)
C22 C32 C42 Re2 -67.5(5)
C22 C12 C52 C42 -4.2(8)
C62 C12 C52 C42 174.9(7)
Re2 C12 C52 C42 -53.7(5)
C22 C12 C52 Re2 49.5(5)
C62 C12 C52 Re2 -131.5(6)
C32 C42 C52 C12 -2.0(8)
C142 C42 C52 C12 -164.8(7)
Re2 C42 C52 C12 63.0(6)
C32 C42 C52 Re2 -65.0(5)
C142 C42 C52 Re2 132.2(8)
C52 C12 C62 C82 -124.9(8)
C22 C12 C62 C82 54.0(11)
Re2 C12 C62 C82 143.9(6)
C52 C12 C62 C72 -9.0(10)
C22 C12 C62 C72 169.8(8)
Re2 C12 C62 C72 -100.2(8)
C52 C12 C62 C92 110.9(8)
C22 C12 C62 C92 -70.3(10)
Re2 C12 C62 C92 19.7(10)
C32 C22 C102 C112 -33.1(10)
C12 C22 C102 C112 163.2(8)
Re2 C22 C102 C112 45.5(9)
C32 C22 C102 C122 85.3(9)
C12 C22 C102 C122 -78.5(10)
Re2 C22 C102 C122 163.8(6)
C32 C22 C102 C132 -151.9(7)
C12 C22 C102 C132 44.3(12)
Re2 C22 C102 C132 -73.4(9)
C32 C42 C142 C172 -93.5(11)
C52 C42 C142 C172 65.0(11)
Re2 C42 C142 C172 174.7(8)
C32 C42 C142 C152 147.6(10)
C52 C42 C142 C152 -53.9(12)
Re2 C42 C142 C152 55.8(11)
C32 C42 C142 C162 25.8(13)
C52 C42 C142 C162 -175.7(9)
Re2 C42 C142 C162 -65.9(10)
